data_2009435
loop_
_publ_author_name
'Staples, R.J.'
'Fackler, J.P.Jr'
'Khan, N.I.'
'Winpenny, R.E.P.'

_publ_section_title
;
 Bis(tri-<i>n</i>-butylphosphino)gold(I) tetraphenylborate
;
_journal_issue 2
_journal_name_full 'Acta Crystallographica Section C'
_journal_page_first 191
_journal_page_last 193
_journal_paper_doi 10.1107/S0108270193007279
_journal_volume 50
_journal_year 1994
_chemical_formula_moiety 'C24 H54 Au1 P1,C24 H20 B1'
_chemical_formula_sum 'C48 H74 Au B P2'
_chemical_formula_weight 920.8
_space_group_IT_number 14
_space_group_name_Hall '-P 2yn'
_space_group_name_H-M_alt 'P 1 21/n 1'
_symmetry_cell_setting monoclinic
_symmetry_space_group_name_Hall '-P 2yn'
_symmetry_space_group_name_H-M 'P 1 21/n 1'
_atom_type_scat_source IntTabIV
_cell_angle_alpha 90.
_cell_angle_beta 107.75(3)
_cell_angle_gamma 90.
_cell_formula_units_Z 4
_cell_length_a 14.429(3)
_cell_length_b 20.995(10)
_cell_length_c 17.047(8)
_cell_measurement_reflns_used 25
_cell_measurement_temperature 293
_cell_measurement_theta_max 30
_cell_measurement_theta_min 10
_cell_volume 4918(4)
_diffrn_measurement_device 'Nicolet R3m/E'
_diffrn_measurement_method Wyckoff
_diffrn_radiation_type MoK\a
_diffrn_radiation_wavelength 0.71073
_diffrn_reflns_av_R_equivalents 0.024
_diffrn_reflns_limit_h_max 14
_diffrn_reflns_limit_h_min 0
_diffrn_reflns_limit_k_max 21
_diffrn_reflns_limit_k_min 0
_diffrn_reflns_limit_l_max 17
_diffrn_reflns_limit_l_min -17
_diffrn_reflns_number 5023
_diffrn_reflns_theta_max 22.5
_diffrn_standards_decay_% <1
_diffrn_standards_interval_count 97
_diffrn_standards_number 3
_exptl_absorpt_coefficient_mu 3.08
_exptl_absorpt_correction_T_max 0.980
_exptl_absorpt_correction_T_min 0.507
_exptl_absorpt_correction_type empirical
_exptl_crystal_colour colorless
_exptl_crystal_density_diffrn 1.24
_exptl_crystal_description irregular
_exptl_crystal_size_max 0.5
_exptl_crystal_size_mid 0.2
_exptl_crystal_size_min 0.1
_refine_diff_density_max 0.70
_refine_diff_density_min -0.64
_refine_ls_extinction_method none
_refine_ls_goodness_of_fit_obs 1.31
_refine_ls_hydrogen_treatment none
_refine_ls_number_parameters 451
_refine_ls_number_reflns 3464
_refine_ls_R_factor_obs 0.0543
_refine_ls_shift/esd_max 0.24
_refine_ls_structure_factor_coef F
_refine_ls_weighting_details 'w = [\s^2^(F~o~) + gF~o~^2^]^-1^, g = 0.000963'
_refine_ls_weighting_scheme calc
_refine_ls_wR_factor_obs 0.0612
_reflns_number_observed 3464
_reflns_number_total 4870
_reflns_observed_criterion F~o~^2^>3\s(F~o~)^2^
_cod_data_source_file br1037.cif
_cod_data_source_block br1037_structure_1_of_1
_cod_depositor_comments
;
The following automatic conversions were performed:

'_refine_ls_weighting_scheme' value '[\s^2^(F~o~) + gF~o~^2^]^-1^, g
= 0.000963' was changed to 'calc'. New tag
'_refine_ls_weighting_details' was created. The value of the new tag
was set to 'w = [\s^2^(F~o~) + gF~o~^2^]^-1^, g = 0.000963'.

Automatic conversion script
Id: cif_fix_values 3143 2015-03-26 13:38:13Z robertas 
;
_cod_original_sg_symbol_H-M 'P 21/n'
_cod_original_formula_sum 'C48 H74 Au1 B1 P2'
_cod_database_code 2009435

loop_
_space_group_symop_id
_space_group_symop_operation_xyz
1 x,y,z
2 -x+1/2,y+1/2,-z+1/2
3 -x,-y,-z
4 x+1/2,-y+1/2,z+1/2

loop_
_atom_site_label
_atom_site_fract_x
_atom_site_fract_y
_atom_site_fract_z
_atom_site_U_iso_or_equiv
Au .00600(10) .68430(10) .68100(10) .0820(10)
P(1) .0501(2) .7101(2) .5655(2) .0780(10)
C(1) -.0271(6) .6702(5) .4727(5) .083(6)
C(2) -.1351(6) .6799(7) .4641(7) .107(7)
C(3) -.1984(8) .6350(7) .3984(8) .124(8)
C(4) -.3065(9) .6487(10) .3842(11) .169(10)
C(5) .1751(5) .6894(5) .5690(7) .089(6)
C(6) .2068(7) .6234(5) .6060(7) .087(6)
C(7) .3097(7) .6092(7) .6022(8) .105(7)
C(8) .3423(11) .5430(7) .6381(12) .164(11)
C(9) .0386(9) .7957(3) .5425(7) .095(7)
C(10) .0884(13) .8356(3) .6189(8) .160(11)
C(11) .121(3) .9053(8) .623(3) .18(3)
C(12) .019(3) .9353(14) .592(3) .20(3)
C(11') .051(3) .9028(7) .5908(18) .16(2)
C(12') .059(3) .9517(17) .659(2) .19(2)
P(2) -.0488(2) .6583(2) .7906(2) .104(2)
C(13) -.1190(11) .7225(6) .8190(10) .144(10)
C(14) -.0614(11) .7844(7) .8433(12) .175(12)
C(15) -.1216(16) .8272(11) .8820(15) .215(16)
C(16) -.071(2) .8916(13) .903(2) .30(2)
C(17) -.1343(5) .5907(4) .7651(5) .122(8)
C(18) -.2209(5) .6072(5) .6898(6) .129(8)
C(19) -.2981(6) .5553(5) .6797(8) .170(11)
C(20) -.3941(16) .5546(15) .6094(18) .18(2)
C(20') -.3761(19) .5874(13) .609(2) .21(2)
C(21) .0316(16) .6517(11) .8971(6) .30(2)
C(22) .1033(11) .6004(11) .8897(15) .26(2)
C(23) .1948(6) .6247(4) .8719(11) .229(14)
C(24) .2663(11) .5688(7) .8947(14) .230(14)
B(1) .4841(9) .1508(7) .3100(7) .071(6)
C(31) .4753(7) .0947(3) .2391(4) .063(5)
C(32) .5542(7) .0551(3) .2427(4) .081(6)
C(33) .5482(7) .0113(3) .1798(4) .097(7)
C(34) .4633(7) .0070(3) .1134(4) .110(8)
C(35) .3844(7) .0465(3) .1097(4) .106(7)
C(36) .3904(7) .0904(3) .1726(4) .082(6)
C(41) .3854(6) .1593(5) .3401(5) .080(6)
C(42) .3712(6) .2151(5) .3794(5) .102(7)
C(43) .2887(6) .2218(5) .4051(5) .132(9)
C(44) .2205(6) .1728(5) .3915(5) .155(12)
C(45) .2346(6) .1170(5) .3523(5) .138(10)
C(46) .3171(6) .1102(5) .3266(5) .104(7)
C(51) .5095(8) .2177(4) .2653(4) .072(5)
C(52) .6033(8) .2242(4) .2593(4) .085(6)
C(53) .6267(8) .2768(4) .2190(4) .110(8)
C(54) .5563(8) .3228(4) .1846(4) .127(9)
C(55) .4625(8) .3163(4) .1906(4) .123(9)
C(56) .4391(8) .2637(4) .2309(4) .089(6)
C(61) .5696(5) .1335(5) .3987(4) .064(5)
C(62) .5692(5) .0723(6) .4305(4) .084(6)
C(63) .6404(5) .0547(5) .5031(4) .108(8)
C(64) .7119(5) .0983(5) .5438(4) .109(8)
C(65) .7122(5) .1595(5) .5120(4) .109(8)
C(66) .6410(5) .1771(5) .4395(4) .090(6)
H(32) .6126(7) .0580(3) .2884(4) .097
H(33) .6025(7) -.0160(3) .1824(4) .116
H(34) .4592(7) -.0232(3) .0701(4) .131
H(35) .3260(7) .0436(3) .0640(4) .126
H(36) .3361(7) .1176(3) .1701(4) .097
H(42) .4182(6) .2489(5) .3887(5) .128
H(43) .2790(6) .2603(5) .4321(5) .161
H(44) .1637(6) .1774(5) .4092(5) .183
H(45) .1877(6) .0832(5) .3429(5) .165
H(46) .3269(6) .0718(5) .2996(5) .125
H(52) .6518(8) .1925(4) .2830(4) .102
H(53) .6913(8) .2813(4) .2149(4) .132
H(54) .5724(8) .3590(4) .1569(4) .156
H(55) .4140(8) .3479(4) .1670(4) .155
H(56) .3745(8) .2592(4) .2351(4) .109
H(62) .5200(5) .0424(5) .4025(4) .099
H(63) .6402(5) .0126(5) .5249(4) .130
H(64) .7609(5) .0862(5) .5937(4) .123
H(65) .7614(5) .1895(5) .5400(4) .123
H(66) .6413(5) .2192(5) .4176(4) .109

loop_
_geom_angle_atom_site_label_1
_geom_angle_atom_site_label_2
_geom_angle_atom_site_label_3
_geom_angle
_geom_angle_publ_flag
P(1) Au P(2) 176.10(10) yes
Au P(1) C(5) 116.1(4) yes
Au P(1) C(9) 112.4(5) yes
C(5) P(1) C(9) 105.2(6) yes
C(1) C(2) C(3) 110.5(10) yes
P(1) C(5) C(6) 113.2(7) yes
C(6) C(7) C(8) 110.0(10) yes
C(9) C(10) C(11) 128.1(9) yes
C(11) C(10) C(11') 37.6(17) no
C(10) C(11) C(11') 71.2(17) no
C(10) C(11) C(12') 114(2) yes
C(11') C(11) C(12') 69.(3) no
C(11) C(12) C(12') 70.(3) no
C(10) C(11') C(11) 71.2(18) no
C(11) C(11') C(12) 115.(4) no
C(11) C(11') C(12') 74.(3) no
C(11) C(12') C(12) 66.(3) no
C(12) C(12') C(11') 32.(2) no
Au P(2) C(17) 111.2(3) yes
Au P(2) C(21) 123.3(7) yes
C(17) P(2) C(21) 110.5(8) yes
C(13) C(14) C(15) 106.0(10) yes
P(2) C(17) C(18) 109.8(6) yes
C(18) C(19) C(20) 123.0(10) yes
C(20) C(19) C(20') 27.8(16) no
C(19) C(20') C(20) 76(3) yes
C(21) C(22) C(23) 115.0(10) yes
C(31) B(1) C(41) 114.7(9) yes
C(41) B(1) C(51) 112.0(9) yes
C(41) B(1) C(61) 102.0(8) yes
B(1) C(31) C(32) 120.6(5) yes
C(32) C(31) C(36) 120.0 no
C(32) C(33) C(34) 120.0 no
C(34) C(35) C(36) 120.0 no
B(1) C(41) C(42) 120.2(6) yes
C(42) C(41) C(46) 120.0 no
C(42) C(43) C(44) 120.0 no
C(44) C(45) C(46) 120.0 no
B(1) C(51) C(52) 117.6(6) yes
C(52) C(51) C(56) 120.0 no
C(52) C(53) C(54) 120.0 no
C(54) C(55) C(56) 120.0 no
B(1) C(61) C(62) 117.5(6) yes
C(62) C(61) C(66) 120.0 no
C(62) C(63) C(64) 120.0 no
C(64) C(65) C(66) 120.0 no
B(1) C(41) C(46) 119.8(6) yes
B(1) C(61) C(66) 122.5(6) yes
Au P(1) C(1) 112.0(3) yes
C(1) P(1) C(5) 104.6(5) yes
C(1) P(1) C(9) 105.7(5) yes
P(1) C(1) C(2) 110.7(7) yes
C(2) C(3) C(4) 110.0(10) yes
C(5) C(6) C(7) 109.3(9) yes
P(1) C(9) C(10) 111.4(7) yes
C(9) C(10) C(11') 102.1(8) yes
C(10) C(11) C(12) 97(2) yes
C(12) C(11) C(11') 29.2(18) no
C(12) C(11) C(12') 44.(2) no
C(11) C(12) C(11') 36.(3) no
C(11') C(12) C(12') 99.(4) no
C(13) P(2) C(21) 91.6(9) yes
C(10) C(11') C(12) 154(3) yes
C(10) C(11') C(12') 116(2) yes
C(12) C(11') C(12') 49.(3) no
C(11) C(12') C(11') 37.(2) no
Au P(2) C(13) 113.1(5) yes
C(13) P(2) C(17) 104.1(5) yes
P(2) C(13) C(14) 113.4(9) yes
C(17) C(18) C(19) 108.2(8) yes
C(18) C(19) C(20') 96.0(10) yes
C(14) C(15) C(16) 109(2) yes
C(19) C(20) C(20') 76.(3) no
P(2) C(21) C(22) 102.0(10) yes
C(22) C(23) C(24) 104.0(10) yes
C(31) B(1) C(51) 103.9(8) yes
C(31) B(1) C(61) 112.0(9) yes
C(51) B(1) C(61) 112.7(8) yes
B(1) C(31) C(36) 119.3(5) yes
C(31) C(32) C(33) 120.0 no
C(33) C(34) C(35) 120.0 no
C(31) C(36) C(35) 120.0 no
C(41) C(42) C(43) 120.0 no
C(43) C(44) C(45) 120.0 no
C(41) C(46) C(45) 120.0 no
B(1) C(51) C(56) 122.3(6) yes
C(51) C(52) C(53) 120.0 no
C(53) C(54) C(55) 120.0 no
C(51) C(56) C(55) 120.0 no
C(61) C(62) C(63) 120.0 no
C(63) C(64) C(65) 120.0 no
C(61) C(66) C(65) 120.0 no

loop_
_geom_bond_atom_site_label_1
_geom_bond_atom_site_label_2
_geom_bond_distance
_geom_bond_publ_flag
Au P(1) 2.310(3) yes
P(1) C(1) 1.837(8) yes
P(1) C(9) 1.837(7) yes
C(2) C(3) 1.533(17) yes
C(5) C(6) 1.532(15) yes
C(7) C(8) 1.53(2) yes
C(10) C(11) 1.53(2) yes
C(11) C(12) 1.53(5) yes
C(11) C(12') 1.57(6) yes
C(12) C(12') 1.17(5) no
B(1) C(61) 1.675(13) yes
P(2) C(13) 1.838(16) yes
P(2) C(21) 1.838(12) yes
C(14) C(15) 1.53(3) yes
C(17) C(18) 1.533(11) yes
C(19) C(20) 1.53(2) yes
C(20) C(20') 0.74(4) no
B(1) C(51) 1.690(17) yes
C(22) C(23) 1.53(2) yes
C(31) C(32) 1.395 no
C(32) C(33) 1.395 no
C(34) C(35) 1.395 no
C(41) C(42) 1.395 no
C(42) C(43) 1.395 no
C(44) C(45) 1.395 no
C(51) C(52) 1.395 no
C(52) C(53) 1.395 no
C(54) C(55) 1.395 no
C(61) C(62) 1.395 no
C(62) C(63) 1.395 no
C(64) C(65) 1.395 no
Au P(2) 2.305(4) yes
P(1) C(5) 1.837(8) yes
C(1) C(2) 1.533(13) yes
C(3) C(4) 1.531(18) yes
C(6) C(7) 1.535(16) yes
C(9) C(10) 1.531(14) yes
C(11) C(11') 0.99(5) no
C(12) C(11') 0.82(4) no
C(11') C(12') 1.53(4) yes
B(1) C(31) 1.666(15) yes
B(1) C(41) 1.664(17) yes
C(23) C(24) 1.532(17) yes
P(2) C(17) 1.843(8) yes
C(13) C(14) 1.53(2) yes
C(15) C(16) 1.53(3) yes
C(18) C(19) 1.531(13) yes
C(19) C(20') 1.53(3) yes
C(21) C(22) 1.53(3) yes
C(10) C(11') 1.532(19) yes
C(31) C(36) 1.395 no
C(33) C(34) 1.395 no
C(35) C(36) 1.395 no
C(41) C(46) 1.395 no
C(43) C(44) 1.395 no
C(45) C(46) 1.395 no
C(51) C(56) 1.395 no
C(53) C(54) 1.395 no
C(55) C(56) 1.395 no
C(61) C(66) 1.395 no
C(63) C(64) 1.395 no
C(65) C(66) 1.395 no
